data_4081481
loop_
_publ_author_name
'Wendji, Anicet Siakam'
'Lutter, Michael'
'Dietz, Christina'
'Jouikov, Viatcheslav'
'Jurkschat, Klaus'

_publ_section_title
;
 Novel Tin-Containing Crown Ether Substituted Ferrocenophanes as
 Redox-Active Hosts for the Ditopic Complexation of Lithium Chloride
;
_journal_issue 20
_journal_name_full Organometallics
_journal_page_first 5720
_journal_paper_doi 10.1021/om400219r
_journal_volume 32
_journal_year 2013
_chemical_formula_moiety 'C26 H43 Cl Fe O4 Si2 Sn'
_chemical_formula_sum 'C26 H43 Cl Fe O4 Si2 Sn'
_chemical_formula_weight 685.77
_chemical_melting_point 405
_chemical_name_systematic
; 
1-Chlorido-1-(1,4,7,10-tetraoxacyclotridec-12-ylmethyl)-
3,3,14,14-tetramethyl-3,14-disila-1-stanna[5,5]-
ferrocenophane
;
_space_group_IT_number 14
_symmetry_cell_setting monoclinic
_symmetry_space_group_name_Hall '-P 2ybc'
_symmetry_space_group_name_H-M 'P 1 21/c 1'
_atom_sites_solution_hydrogens geom
_atom_sites_solution_primary direct
_atom_sites_solution_secondary difmap
_audit_creation_method SHELXL-97
_cell_angle_alpha 90.00
_cell_angle_beta 95.689(4)
_cell_angle_gamma 90.00
_cell_formula_units_Z 8
_cell_length_a 32.4255(14)
_cell_length_b 10.5826(5)
_cell_length_c 17.6993(7)
_cell_measurement_reflns_used 10294
_cell_measurement_temperature 173(2)
_cell_measurement_theta_max 29.2270
_cell_measurement_theta_min 2.1143
_cell_volume 6043.5(5)
_computing_cell_refinement 'CrysAlisPro, Oxford Diffraction Ltd., Version 1.171.33.55''
_computing_data_collection 'CrysAlisPro, Oxford Diffraction Ltd., Version 1.171.33.55''
_computing_data_reduction 'CrysAlisPro, Oxford Diffraction Ltd., Version 1.171.33.55''
_computing_molecular_graphics 'SHELXP-97 (Sheldrick, 1997)'
_computing_publication_material 'enCIFer Version 1.4'
_computing_structure_refinement 'SHELXL-97 (Sheldrick, 1997)'
_computing_structure_solution 'SHELXS-97 (Sheldrick, 1990)'
_diffrn_ambient_temperature 173(2)
_diffrn_measured_fraction_theta_full 1.000
_diffrn_measured_fraction_theta_max 1.000
_diffrn_measurement_device_type 'XcaliburS CCD Diffractometer'
_diffrn_measurement_method '\w und \y scan'
_diffrn_radiation_monochromator graphite
_diffrn_radiation_source 'fine-focus sealed tube'
_diffrn_radiation_type MoK\a
_diffrn_radiation_wavelength 0.71073
_diffrn_reflns_av_R_equivalents 0.0876
_diffrn_reflns_av_sigmaI/netI 0.1500
_diffrn_reflns_limit_h_max 39
_diffrn_reflns_limit_h_min -39
_diffrn_reflns_limit_k_max 12
_diffrn_reflns_limit_k_min -12
_diffrn_reflns_limit_l_max 21
_diffrn_reflns_limit_l_min -21
_diffrn_reflns_number 53652
_diffrn_reflns_theta_full 25.50
_diffrn_reflns_theta_max 25.50
_diffrn_reflns_theta_min 2.25
_exptl_absorpt_coefficient_mu 1.503
_exptl_absorpt_correction_T_max 1.00000
_exptl_absorpt_correction_T_min 0.86792
_exptl_absorpt_correction_type multi-scan
_exptl_absorpt_process_details
;
CrysAlisPro, Oxford Diffraction Ltd.,
Version 1.171.33.55 (release 05-01-2010 CrysAlis171 .NET)
(compiled Jan  5 2010,16:28:46)
Empirical absorption correction using spherical harmonics,
 implemented in SCALE3 ABSPACK scaling algorithm.
;
_exptl_crystal_colour yellow
_exptl_crystal_density_diffrn 1.507
_exptl_crystal_density_method 'not measured'
_exptl_crystal_description plate
_exptl_crystal_F_000 2816
_exptl_crystal_size_max 0.21
_exptl_crystal_size_mid 0.20
_exptl_crystal_size_min 0.03
_refine_diff_density_max 0.458
_refine_diff_density_min -0.427
_refine_diff_density_rms 0.078
_refine_ls_extinction_method none
_refine_ls_goodness_of_fit_ref 0.634
_refine_ls_hydrogen_treatment constr
_refine_ls_matrix_type full
_refine_ls_number_parameters 639
_refine_ls_number_reflns 11239
_refine_ls_number_restraints 0
_refine_ls_restrained_S_all 0.634
_refine_ls_R_factor_all 0.0808
_refine_ls_R_factor_gt 0.0298
_refine_ls_shift/su_max 0.002
_refine_ls_shift/su_mean 0.000
_refine_ls_structure_factor_coef Fsqd
_refine_ls_weighting_details 'calc w=1/[\s^2^(Fo^2^)+(0.0104P)^2^+0.0000P] where P=(Fo^2^+2Fc^2^)/3'
_refine_ls_weighting_scheme calc
_refine_ls_wR_factor_gt 0.0392
_refine_ls_wR_factor_ref 0.0426
_reflns_number_gt 5966
_reflns_number_total 11239
_reflns_threshold_expression >2sigma(I)
_cod_data_source_file om400219r_si_002.cif
_cod_data_source_block compound3
_cod_original_sg_symbol_H-M P2(1)/c
_cod_database_code 4081481

loop_
_symmetry_equiv_pos_as_xyz
'x, y, z'
'-x, y+1/2, -z+1/2'
'-x, -y, -z'
'x, -y-1/2, z-1/2'

loop_
_atom_site_label
_atom_site_type_symbol
_atom_site_fract_x
_atom_site_fract_y
_atom_site_fract_z
_atom_site_U_iso_or_equiv
_atom_site_adp_type
_atom_site_occupancy
_atom_site_symmetry_multiplicity
_atom_site_calc_flag
_atom_site_refinement_flags
Fe1 Fe 0.173054(15) 0.29889(5) 0.54765(3) 0.02096(14) Uani 1 1 d .
Sn1 Sn 0.082093(7) 0.41092(3) 0.336017(14) 0.01865(7) Uani 1 1 d .
Cl1 Cl 0.07546(3) 0.18244(9) 0.32113(5) 0.0290(3) Uani 1 1 d .
Si1 Si 0.06376(3) 0.34460(11) 0.52888(6) 0.0239(3) Uani 1 1 d .
Si2 Si 0.19254(3) 0.36917(10) 0.35935(6) 0.0195(3) Uani 1 1 d .
Fe2 Fe 0.437445(15) 0.37300(5) 0.79841(3) 0.01833(14) Uani 1 1 d .
Sn2 Sn 0.368055(8) 0.45044(3) 0.559214(14) 0.02312(8) Uani 1 1 d .
Cl2 Cl 0.35033(3) 0.22660(10) 0.55137(6) 0.0371(3) Uani 1 1 d .
Si3 Si 0.33355(3) 0.45411(11) 0.74538(5) 0.0223(3) Uani 1 1 d .
Si4 Si 0.46846(3) 0.32428(10) 0.61220(6) 0.0212(3) Uani 1 1 d .
O1 O 0.07487(7) 0.6571(2) 0.31954(13) 0.0247(7) Uani 1 1 d .
O2 O 0.15736(8) 0.7750(2) 0.34337(14) 0.0334(7) Uani 1 1 d .
O3 O 0.15391(7) 0.7860(2) 0.17949(14) 0.0306(7) Uani 1 1 d .
O4 O 0.07359(7) 0.7048(3) 0.12438(13) 0.0314(7) Uani 1 1 d .
C1 C 0.03501(10) 0.4492(4) 0.24417(18) 0.0262(10) Uani 1 1 d .
H1A H 0.0368 0.3852 0.2054 0.031 Uiso 1 1 calc R
H1B H 0.0081 0.4406 0.2632 0.031 Uiso 1 1 calc R
C2 C 0.03715(10) 0.5783(4) 0.2073(2) 0.0244(10) Uani 1 1 d .
H2 H 0.0114 0.5907 0.1741 0.029 Uiso 1 1 calc R
C3 C 0.04044(10) 0.6827(3) 0.2644(2) 0.0286(11) Uani 1 1 d .
H3A H 0.0446 0.7627 0.2394 0.034 Uiso 1 1 calc R
H3B H 0.0151 0.6881 0.2890 0.034 Uiso 1 1 calc R
C4 C 0.08687(12) 0.7632(4) 0.3652(2) 0.0323(11) Uani 1 1 d .
H4A H 0.0975 0.7344 0.4154 0.039 Uiso 1 1 calc R
H4B H 0.0627 0.8151 0.3707 0.039 Uiso 1 1 calc R
C5 C 0.11932(12) 0.8422(4) 0.3327(2) 0.0363(11) Uani 1 1 d .
H5A H 0.1117 0.8571 0.2790 0.044 Uiso 1 1 calc R
H5B H 0.1220 0.9233 0.3583 0.044 Uiso 1 1 calc R
C6 C 0.18891(12) 0.8251(4) 0.3018(2) 0.0414(12) Uani 1 1 d .
H6A H 0.2155 0.8164 0.3316 0.050 Uiso 1 1 calc R
H6B H 0.1839 0.9144 0.2928 0.050 Uiso 1 1 calc R
C7 C 0.19049(11) 0.7587(4) 0.2268(2) 0.0383(12) Uani 1 1 d .
H7A H 0.2145 0.7870 0.2029 0.046 Uiso 1 1 calc R
H7B H 0.1929 0.6682 0.2349 0.046 Uiso 1 1 calc R
C8 C 0.14895(11) 0.7057(4) 0.1161(2) 0.0347(11) Uani 1 1 d .
H8A H 0.1535 0.6187 0.1322 0.042 Uiso 1 1 calc R
H8B H 0.1691 0.7268 0.0812 0.042 Uiso 1 1 calc R
C9 C 0.10590(12) 0.7205(4) 0.0773(2) 0.0377(12) Uani 1 1 d .
H9A H 0.1035 0.8040 0.0547 0.045 Uiso 1 1 calc R
H9B H 0.1021 0.6594 0.0363 0.045 Uiso 1 1 calc R
C10 C 0.07305(11) 0.5837(4) 0.15783(19) 0.0286(10) Uani 1 1 d .
H10A H 0.0990 0.5681 0.1885 0.034 Uiso 1 1 calc R
H10B H 0.0695 0.5194 0.1187 0.034 Uiso 1 1 calc R
C11 C 0.06566(9) 0.4520(3) 0.44659(16) 0.0216(9) Uani 1 1 d .
H11A H 0.0840 0.5201 0.4650 0.026 Uiso 1 1 calc R
H11B H 0.0382 0.4890 0.4386 0.026 Uiso 1 1 calc R
C12 C 0.14463(8) 0.4448(3) 0.31541(17) 0.0170(9) Uani 1 1 d .
H12A H 0.1452 0.4324 0.2612 0.020 Uiso 1 1 calc R
H12B H 0.1488 0.5346 0.3241 0.020 Uiso 1 1 calc R
C13 C 0.01889(10) 0.2355(4) 0.5114(2) 0.0388(12) Uani 1 1 d .
H13A H 0.0183 0.1790 0.5537 0.058 Uiso 1 1 calc R
H13B H 0.0216 0.1876 0.4660 0.058 Uiso 1 1 calc R
H13C H -0.0063 0.2836 0.5053 0.058 Uiso 1 1 calc R
C14 C 0.05849(10) 0.4454(4) 0.61408(18) 0.0365(11) Uani 1 1 d .
H14A H 0.0842 0.4883 0.6282 0.055 Uiso 1 1 calc R
H14B H 0.0517 0.3932 0.6554 0.055 Uiso 1 1 calc R
H14C H 0.0369 0.5065 0.6024 0.055 Uiso 1 1 calc R
C15 C 0.19496(10) 0.1975(3) 0.33501(19) 0.0304(11) Uani 1 1 d .
H15A H 0.1705 0.1558 0.3489 0.046 Uiso 1 1 calc R
H15B H 0.2190 0.1603 0.3622 0.046 Uiso 1 1 calc R
H15C H 0.1966 0.1884 0.2814 0.046 Uiso 1 1 calc R
C16 C 0.23701(9) 0.4498(4) 0.31961(18) 0.0282(11) Uani 1 1 d .
H16A H 0.2625 0.4094 0.3385 0.042 Uiso 1 1 calc R
H16B H 0.2378 0.5370 0.3347 0.042 Uiso 1 1 calc R
H16C H 0.2336 0.4445 0.2652 0.042 Uiso 1 1 calc R
C21 C 0.11161(10) 0.2499(3) 0.55010(19) 0.0180(9) Uani 1 1 d .
C22 C 0.13448(10) 0.2351(3) 0.62330(19) 0.0247(10) Uani 1 1 d .
H22 H 0.1284 0.2750 0.6677 0.030 Uiso 1 1 calc R
C23 C 0.16782(11) 0.1503(4) 0.6174(2) 0.0313(11) Uani 1 1 d .
H23 H 0.1877 0.1270 0.6565 0.038 Uiso 1 1 calc R
C24 C 0.16541(10) 0.1076(3) 0.5421(2) 0.0255(10) Uani 1 1 d .
H24 H 0.1829 0.0491 0.5226 0.031 Uiso 1 1 calc R
C25 C 0.13174(10) 0.1691(3) 0.5011(2) 0.0222(10) Uani 1 1 d .
H25 H 0.1238 0.1585 0.4496 0.027 Uiso 1 1 calc R
C26 C 0.20003(10) 0.3936(3) 0.46332(19) 0.0204(9) Uani 1 1 d .
C27 C 0.17815(11) 0.4784(3) 0.50781(19) 0.0229(10) Uani 1 1 d .
H27 H 0.1564 0.5303 0.4889 0.027 Uiso 1 1 calc R
C28 C 0.19445(12) 0.4718(4) 0.5847(2) 0.0329(11) Uani 1 1 d .
H28 H 0.1856 0.5176 0.6248 0.039 Uiso 1 1 calc R
C29 C 0.22694(11) 0.3819(4) 0.5888(2) 0.0310(11) Uani 1 1 d .
H29 H 0.2433 0.3584 0.6327 0.037 Uiso 1 1 calc R
C30 C 0.23043(11) 0.3343(4) 0.5159(2) 0.0283(11) Uani 1 1 d .
H30 H 0.2495 0.2738 0.5036 0.034 Uiso 1 1 calc R
O11 O 0.38525(7) 0.6929(2) 0.51814(13) 0.0282(7) Uani 1 1 d .
O12 O 0.37809(8) 0.8094(3) 0.65898(15) 0.0394(8) Uani 1 1 d .
O13 O 0.29356(8) 0.8532(3) 0.61676(15) 0.0423(8) Uani 1 1 d .
O14 O 0.27432(8) 0.7787(3) 0.45664(14) 0.0395(8) Uani 1 1 d .
C31 C 0.34180(11) 0.4941(4) 0.44618(19) 0.0329(11) Uani 1 1 d .
H31A H 0.3622 0.4747 0.4114 0.039 Uiso 1 1 calc R
H31B H 0.3182 0.4390 0.4337 0.039 Uiso 1 1 calc R
C32 C 0.32748(11) 0.6314(4) 0.4324(2) 0.0295(11) Uani 1 1 d .
H32 H 0.3165 0.6393 0.3790 0.035 Uiso 1 1 calc R
C33 C 0.36320(11) 0.7222(4) 0.4470(2) 0.0310(11) Uani 1 1 d .
H33A H 0.3815 0.7152 0.4070 0.037 Uiso 1 1 calc R
H33B H 0.3529 0.8083 0.4475 0.037 Uiso 1 1 calc R
C34 C 0.41230(11) 0.7897(4) 0.5502(2) 0.0399(12) Uani 1 1 d .
H34A H 0.4234 0.8363 0.5096 0.048 Uiso 1 1 calc R
H34B H 0.4354 0.7509 0.5808 0.048 Uiso 1 1 calc R
C35 C 0.39116(13) 0.8781(4) 0.5976(2) 0.0440(12) Uani 1 1 d .
H35A H 0.4099 0.9451 0.6161 0.053 Uiso 1 1 calc R
H35B H 0.3675 0.9158 0.5682 0.053 Uiso 1 1 calc R
C36 C 0.35332(14) 0.8764(4) 0.7056(2) 0.0547(14) Uani 1 1 d .
H36A H 0.3703 0.9413 0.7320 0.066 Uiso 1 1 calc R
H36B H 0.3447 0.8188 0.7437 0.066 Uiso 1 1 calc R
C37 C 0.31567(14) 0.9377(4) 0.6672(2) 0.0546(14) Uani 1 1 d .
H37A H 0.2980 0.9658 0.7050 0.066 Uiso 1 1 calc R
H37B H 0.3237 1.0113 0.6394 0.066 Uiso 1 1 calc R
C38 C 0.26425(13) 0.9122(4) 0.5647(2) 0.0558(14) Uani 1 1 d .
H38A H 0.2775 0.9807 0.5398 0.067 Uiso 1 1 calc R
H38B H 0.2424 0.9481 0.5917 0.067 Uiso 1 1 calc R
C39 C 0.24573(12) 0.8224(5) 0.5063(2) 0.0525(15) Uani 1 1 d .
H39A H 0.2347 0.7504 0.5315 0.063 Uiso 1 1 calc R
H39B H 0.2228 0.8636 0.4766 0.063 Uiso 1 1 calc R
C40 C 0.29274(11) 0.6624(4) 0.4809(2) 0.0319(11) Uani 1 1 d .
H40A H 0.2721 0.5957 0.4762 0.038 Uiso 1 1 calc R
H40B H 0.3037 0.6684 0.5338 0.038 Uiso 1 1 calc R
C41 C 0.33230(10) 0.5129(3) 0.64642(18) 0.0216(10) Uani 1 1 d .
H41A H 0.3375 0.6030 0.6510 0.026 Uiso 1 1 calc R
H41B H 0.3037 0.5046 0.6253 0.026 Uiso 1 1 calc R
C42 C 0.43402(9) 0.4527(3) 0.57281(18) 0.0234(10) Uani 1 1 d .
H42A H 0.4424 0.4702 0.5228 0.028 Uiso 1 1 calc R
H42B H 0.4416 0.5265 0.6035 0.028 Uiso 1 1 calc R
C43 C 0.29437(10) 0.5477(4) 0.79212(19) 0.0359(11) Uani 1 1 d .
H43A H 0.2957 0.5255 0.8449 0.054 Uiso 1 1 calc R
H43B H 0.2672 0.5296 0.7681 0.054 Uiso 1 1 calc R
H43C H 0.3001 0.6362 0.7874 0.054 Uiso 1 1 calc R
C44 C 0.31864(10) 0.2849(3) 0.7538(2) 0.0323(11) Uani 1 1 d .
H44A H 0.3317 0.2356 0.7173 0.048 Uiso 1 1 calc R
H44B H 0.2891 0.2769 0.7443 0.048 Uiso 1 1 calc R
H44C H 0.3275 0.2551 0.8040 0.048 Uiso 1 1 calc R
C45 C 0.46080(11) 0.1838(3) 0.54905(18) 0.0306(11) Uani 1 1 d .
H45A H 0.4807 0.1200 0.5655 0.046 Uiso 1 1 calc R
H45B H 0.4644 0.2079 0.4978 0.046 Uiso 1 1 calc R
H45C H 0.4333 0.1510 0.5512 0.046 Uiso 1 1 calc R
C46 C 0.52334(9) 0.3783(3) 0.6137(2) 0.0328(11) Uani 1 1 d .
H46A H 0.5275 0.4514 0.6457 0.049 Uiso 1 1 calc R
H46B H 0.5292 0.3995 0.5631 0.049 Uiso 1 1 calc R
H46C H 0.5416 0.3119 0.6331 0.049 Uiso 1 1 calc R
C51 C 0.38547(10) 0.4865(3) 0.79485(19) 0.0164(9) Uani 1 1 d .
C52 C 0.40075(10) 0.4537(3) 0.87134(19) 0.0213(9) Uani 1 1 d .
H52 H 0.3860 0.4105 0.9057 0.026 Uiso 1 1 calc R
C53 C 0.44185(11) 0.4979(3) 0.88581(19) 0.0220(10) Uani 1 1 d .
H53 H 0.4586 0.4893 0.9313 0.026 Uiso 1 1 calc R
C54 C 0.45319(11) 0.5571(3) 0.82002(19) 0.0247(10) Uani 1 1 d .
H54 H 0.4787 0.5937 0.8139 0.030 Uiso 1 1 calc R
C55 C 0.41862(10) 0.5511(3) 0.76453(19) 0.0223(9) Uani 1 1 d .
H55 H 0.4177 0.5843 0.7157 0.027 Uiso 1 1 calc R
C56 C 0.46001(10) 0.2760(3) 0.70922(18) 0.0183(9) Uani 1 1 d .
C57 C 0.42447(11) 0.2147(3) 0.73377(19) 0.0213(10) Uani 1 1 d .
H57 H 0.4001 0.1980 0.7033 0.026 Uiso 1 1 calc R
C58 C 0.43212(12) 0.1831(3) 0.8120(2) 0.0290(11) Uani 1 1 d .
H58 H 0.4139 0.1425 0.8414 0.035 Uiso 1 1 calc R
C59 C 0.47273(12) 0.2249(4) 0.8369(2) 0.0313(11) Uani 1 1 d .
H59 H 0.4859 0.2168 0.8858 0.038 Uiso 1 1 calc R
C60 C 0.48954(11) 0.2802(4) 0.7757(2) 0.0250(10) Uani 1 1 d .
H60 H 0.5160 0.3149 0.7773 0.030 Uiso 1 1 calc R

loop_
_atom_site_aniso_label
_atom_site_aniso_U_11
_atom_site_aniso_U_22
_atom_site_aniso_U_33
_atom_site_aniso_U_23
_atom_site_aniso_U_13
_atom_site_aniso_U_12
Fe1 0.0213(3) 0.0228(4) 0.0184(3) 0.0033(3) 0.0001(3) 0.0010(3)
Sn1 0.01790(15) 0.02092(18) 0.01694(15) 0.00146(13) 0.00084(12) -0.00025(14)
Cl1 0.0342(6) 0.0221(7) 0.0292(6) -0.0014(5) -0.0042(5) -0.0048(5)
Si1 0.0204(6) 0.0310(8) 0.0203(6) 0.0055(6) 0.0023(5) 0.0027(6)
Si2 0.0187(6) 0.0198(7) 0.0203(6) 0.0013(5) 0.0034(5) 0.0017(5)
Fe2 0.0213(3) 0.0170(4) 0.0169(3) 0.0012(3) 0.0029(3) 0.0003(3)
Sn2 0.02747(16) 0.02093(18) 0.02080(16) 0.00139(14) 0.00154(13) 0.00393(14)
Cl2 0.0432(7) 0.0211(7) 0.0460(7) -0.0020(5) -0.0001(6) -0.0031(5)
Si3 0.0194(6) 0.0244(7) 0.0236(6) 0.0042(6) 0.0045(5) 0.0032(6)
Si4 0.0247(6) 0.0179(7) 0.0219(6) 0.0011(5) 0.0063(5) 0.0025(5)
O1 0.0284(16) 0.0201(18) 0.0251(16) 0.0015(13) -0.0003(13) 0.0062(13)
O2 0.0345(17) 0.0258(19) 0.0398(18) 0.0058(14) 0.0030(15) -0.0040(15)
O3 0.0358(17) 0.0220(18) 0.0344(17) -0.0006(14) 0.0057(14) -0.0007(14)
O4 0.0413(17) 0.0263(19) 0.0265(16) 0.0130(14) 0.0038(14) 0.0013(15)
C1 0.018(2) 0.034(3) 0.025(2) 0.010(2) -0.0074(18) -0.003(2)
C2 0.016(2) 0.026(3) 0.029(2) 0.010(2) -0.0091(18) 0.005(2)
C3 0.020(2) 0.027(3) 0.040(3) 0.015(2) 0.007(2) 0.010(2)
C4 0.043(3) 0.023(3) 0.032(3) -0.005(2) 0.010(2) 0.006(2)
C5 0.050(3) 0.019(3) 0.040(3) -0.002(2) 0.008(2) -0.001(2)
C6 0.032(3) 0.038(3) 0.052(3) 0.007(3) -0.004(2) -0.008(2)
C7 0.031(3) 0.031(3) 0.053(3) 0.007(2) 0.008(2) 0.000(2)
C8 0.038(3) 0.033(3) 0.036(3) -0.002(2) 0.018(2) -0.007(2)
C9 0.065(3) 0.027(3) 0.022(2) 0.003(2) 0.007(2) -0.011(3)
C10 0.037(2) 0.029(3) 0.020(2) 0.010(2) 0.0001(19) 0.000(2)
C11 0.018(2) 0.030(3) 0.016(2) 0.0035(19) -0.0017(16) -0.001(2)
C12 0.022(2) 0.012(2) 0.016(2) -0.0046(18) 0.0022(16) 0.0012(18)
C13 0.027(2) 0.048(3) 0.041(3) 0.012(2) 0.002(2) 0.000(2)
C14 0.037(2) 0.048(3) 0.025(2) 0.005(2) 0.0050(19) 0.014(2)
C15 0.035(2) 0.030(3) 0.027(2) 0.001(2) 0.006(2) 0.006(2)
C16 0.023(2) 0.042(3) 0.019(2) -0.001(2) -0.0011(18) 0.007(2)
C21 0.021(2) 0.014(2) 0.019(2) 0.0097(18) 0.0026(19) -0.0021(18)
C22 0.028(2) 0.027(3) 0.019(2) 0.0045(19) 0.0041(19) 0.002(2)
C23 0.031(3) 0.034(3) 0.028(3) 0.015(2) -0.004(2) 0.003(2)
C24 0.028(2) 0.019(3) 0.029(2) 0.004(2) 0.003(2) 0.006(2)
C25 0.028(2) 0.013(2) 0.026(2) 0.0076(19) 0.001(2) 0.0005(19)
C26 0.021(2) 0.016(2) 0.024(2) 0.0025(19) 0.0035(18) 0.0004(19)
C27 0.025(2) 0.021(3) 0.023(2) 0.0011(19) 0.0046(19) -0.0009(19)
C28 0.044(3) 0.030(3) 0.025(3) -0.009(2) 0.005(2) -0.012(2)
C29 0.023(2) 0.045(3) 0.023(2) 0.008(2) -0.005(2) -0.013(2)
C30 0.023(2) 0.032(3) 0.030(3) 0.008(2) 0.001(2) 0.002(2)
O11 0.0301(16) 0.0224(18) 0.0311(16) 0.0062(14) -0.0022(13) -0.0012(14)
O12 0.055(2) 0.028(2) 0.0349(19) 0.0034(16) 0.0063(16) -0.0050(17)
O13 0.049(2) 0.034(2) 0.0452(19) 0.0001(16) 0.0110(16) 0.0121(16)
O14 0.0375(17) 0.051(2) 0.0321(17) 0.0198(16) 0.0142(14) 0.0269(16)
C31 0.040(3) 0.040(3) 0.019(2) 0.002(2) 0.002(2) 0.006(2)
C32 0.030(2) 0.038(3) 0.020(2) 0.011(2) 0.000(2) 0.010(2)
C33 0.027(2) 0.038(3) 0.028(3) 0.018(2) 0.004(2) 0.011(2)
C34 0.034(3) 0.028(3) 0.058(3) 0.011(3) 0.008(2) -0.004(2)
C35 0.049(3) 0.022(3) 0.062(3) 0.003(3) 0.013(3) -0.005(2)
C36 0.074(4) 0.046(4) 0.045(3) -0.010(3) 0.011(3) -0.023(3)
C37 0.081(4) 0.035(4) 0.051(3) -0.011(3) 0.021(3) 0.011(3)
C38 0.052(3) 0.059(4) 0.059(3) 0.011(3) 0.015(3) 0.037(3)
C39 0.040(3) 0.077(4) 0.042(3) 0.006(3) 0.009(3) 0.040(3)
C40 0.032(3) 0.039(3) 0.025(2) 0.008(2) 0.001(2) 0.002(2)
C41 0.015(2) 0.017(3) 0.032(2) 0.0014(18) -0.0003(18) -0.0060(18)
C42 0.029(2) 0.018(2) 0.025(2) 0.0034(19) 0.0091(18) -0.002(2)
C43 0.023(2) 0.049(3) 0.036(3) 0.000(2) 0.0059(19) 0.000(2)
C44 0.021(2) 0.040(3) 0.036(3) 0.009(2) 0.0063(19) -0.002(2)
C45 0.038(2) 0.032(3) 0.022(2) 0.002(2) 0.001(2) 0.010(2)
C46 0.029(2) 0.021(3) 0.050(3) 0.005(2) 0.014(2) 0.005(2)
C51 0.023(2) 0.012(2) 0.016(2) 0.0008(17) 0.0122(18) 0.0016(18)
C52 0.020(2) 0.020(2) 0.025(2) -0.0033(19) 0.0089(18) -0.001(2)
C53 0.027(2) 0.024(3) 0.014(2) -0.0004(18) -0.0080(18) -0.0021(19)
C54 0.027(2) 0.017(3) 0.030(2) -0.003(2) 0.004(2) -0.001(2)
C55 0.031(2) 0.018(2) 0.017(2) 0.0023(19) -0.0016(19) 0.006(2)
C56 0.021(2) 0.014(2) 0.019(2) -0.0031(18) 0.0000(18) 0.0058(19)
C57 0.023(2) 0.021(3) 0.020(2) 0.0004(19) 0.0030(19) -0.003(2)
C58 0.044(3) 0.016(3) 0.029(3) 0.003(2) 0.017(2) 0.006(2)
C59 0.040(3) 0.031(3) 0.021(2) 0.002(2) -0.004(2) 0.014(2)
C60 0.021(2) 0.029(3) 0.025(2) -0.002(2) -0.001(2) 0.006(2)

loop_
_atom_type_symbol
_atom_type_description
_atom_type_scat_dispersion_real
_atom_type_scat_dispersion_imag
_atom_type_scat_source
C C 0.0033 0.0016 'International Tables Vol C Tables 4.2.6.8 and 6.1.1.4'
H H 0.0000 0.0000 'International Tables Vol C Tables 4.2.6.8 and 6.1.1.4'
O O 0.0106 0.0060 'International Tables Vol C Tables 4.2.6.8 and 6.1.1.4'
Si Si 0.0817 0.0704 'International Tables Vol C Tables 4.2.6.8 and 6.1.1.4'
Cl Cl 0.1484 0.1585 'International Tables Vol C Tables 4.2.6.8 and 6.1.1.4'
Fe Fe 0.3463 0.8444 'International Tables Vol C Tables 4.2.6.8 and 6.1.1.4'
Sn Sn -0.6537 1.4246 'International Tables Vol C Tables 4.2.6.8 and 6.1.1.4'

loop_
_geom_angle_atom_site_label_1
_geom_angle_atom_site_label_2
_geom_angle_atom_site_label_3
_geom_angle
C23 Fe1 C29 103.88(15)
C23 Fe1 C30 116.64(15)
C29 Fe1 C30 40.40(13)
C23 Fe1 C25 68.25(14)
C29 Fe1 C25 161.47(16)
C30 Fe1 C25 126.65(15)
C23 Fe1 C22 40.93(13)
C29 Fe1 C22 118.12(14)
C30 Fe1 C22 151.96(14)
C25 Fe1 C22 67.65(14)
C23 Fe1 C27 162.35(15)
C29 Fe1 C27 67.89(14)
C30 Fe1 C27 67.93(14)
C25 Fe1 C27 124.17(13)
C22 Fe1 C27 127.77(15)
C23 Fe1 C24 40.44(13)
C29 Fe1 C24 122.95(15)
C30 Fe1 C24 106.25(15)
C25 Fe1 C24 40.45(11)
C22 Fe1 C24 67.88(15)
C27 Fe1 C24 157.11(14)
C23 Fe1 C28 123.29(15)
C29 Fe1 C28 40.74(14)
C30 Fe1 C28 68.41(15)
C25 Fe1 C28 157.50(15)
C22 Fe1 C28 107.30(15)
C27 Fe1 C28 40.47(12)
C24 Fe1 C28 160.11(14)
C23 Fe1 C26 152.76(16)
C29 Fe1 C26 68.73(14)
C30 Fe1 C26 40.92(12)
C25 Fe1 C26 110.14(14)
C22 Fe1 C26 165.71(14)
C27 Fe1 C26 40.75(13)
C24 Fe1 C26 120.33(15)
C28 Fe1 C26 69.02(14)
C23 Fe1 C21 69.59(14)
C29 Fe1 C21 154.38(16)
C30 Fe1 C21 164.81(14)
C25 Fe1 C21 40.58(13)
C22 Fe1 C21 41.01(12)
C27 Fe1 C21 110.67(14)
C24 Fe1 C21 68.83(14)
C28 Fe1 C21 121.10(16)
C26 Fe1 C21 128.08(13)
C11 Sn1 C12 117.02(12)
C11 Sn1 C1 115.65(13)
C12 Sn1 C1 117.08(12)
C11 Sn1 Cl1 105.97(10)
C12 Sn1 Cl1 102.95(10)
C1 Sn1 Cl1 93.24(10)
C11 Sn1 O1 82.61(11)
C12 Sn1 O1 83.67(11)
C1 Sn1 O1 71.43(11)
Cl1 Sn1 O1 164.62(5)
C11 Si1 C21 113.48(16)
C11 Si1 C13 109.65(15)
C21 Si1 C13 108.88(16)
C11 Si1 C14 107.26(17)
C21 Si1 C14 106.66(15)
C13 Si1 C14 110.88(17)
C12 Si2 C26 112.32(16)
C12 Si2 C15 112.11(15)
C26 Si2 C15 111.12(16)
C12 Si2 C16 106.91(15)
C26 Si2 C16 106.27(15)
C15 Si2 C16 107.75(17)
C59 Fe2 C60 40.18(13)
C59 Fe2 C52 117.42(15)
C60 Fe2 C52 151.95(13)
C59 Fe2 C53 104.70(14)
C60 Fe2 C53 118.01(14)
C52 Fe2 C53 40.71(12)
C59 Fe2 C58 40.95(13)
C60 Fe2 C58 68.12(15)
C52 Fe2 C58 106.18(15)
C53 Fe2 C58 123.65(15)
C59 Fe2 C54 123.71(15)
C60 Fe2 C54 107.55(15)
C52 Fe2 C54 68.31(14)
C53 Fe2 C54 40.33(12)
C58 Fe2 C54 160.74(14)
C59 Fe2 C57 68.40(14)
C60 Fe2 C57 67.80(14)
C52 Fe2 C57 126.77(14)
C53 Fe2 C57 162.47(15)
C58 Fe2 C57 40.78(12)
C54 Fe2 C57 156.80(14)
C59 Fe2 C55 162.52(15)
C60 Fe2 C55 128.02(15)
C52 Fe2 C55 67.86(14)
C53 Fe2 C55 67.71(13)
C58 Fe2 C55 156.34(14)
C54 Fe2 C55 40.50(11)
C57 Fe2 C55 123.31(13)
C59 Fe2 C51 153.53(16)
C60 Fe2 C51 165.59(14)
C52 Fe2 C51 41.09(12)
C53 Fe2 C51 68.90(13)
C58 Fe2 C51 119.97(15)
C54 Fe2 C51 68.83(13)
C57 Fe2 C51 109.67(13)
C55 Fe2 C51 40.44(12)
C59 Fe2 C56 69.03(14)
C60 Fe2 C56 41.10(12)
C52 Fe2 C56 164.82(13)
C53 Fe2 C56 153.94(14)
C58 Fe2 C56 69.02(14)
C54 Fe2 C56 120.94(15)
C57 Fe2 C56 40.48(12)
C55 Fe2 C56 110.42(14)
C51 Fe2 C56 127.76(13)
C41 Sn2 C42 121.92(12)
C41 Sn2 C31 114.55(13)
C42 Sn2 C31 113.86(14)
C41 Sn2 Cl2 101.60(10)
C42 Sn2 Cl2 104.22(10)
C31 Sn2 Cl2 94.98(11)
C41 Sn2 O11 92.37(11)
C42 Sn2 O11 77.94(11)
C31 Sn2 O11 67.85(11)
Cl2 Sn2 O11 161.43(6)
C51 Si3 C41 108.55(15)
C51 Si3 C44 111.77(15)
C41 Si3 C44 114.55(16)
C51 Si3 C43 108.61(15)
C41 Si3 C43 106.74(16)
C44 Si3 C43 106.34(17)
C56 Si4 C42 114.57(15)
C56 Si4 C45 108.40(16)
C42 Si4 C45 108.69(15)
C56 Si4 C46 107.56(16)
C42 Si4 C46 108.62(16)
C45 Si4 C46 108.89(17)
C4 O1 C3 113.0(3)
C4 O1 Sn1 134.9(2)
C3 O1 Sn1 108.51(19)
C5 O2 C6 113.9(3)
C8 O3 C7 111.9(3)
C9 O4 C10 113.2(3)
C2 C1 Sn1 115.7(2)
C2 C1 H1A 108.3
Sn1 C1 H1A 108.3
C2 C1 H1B 108.3
Sn1 C1 H1B 108.3
H1A C1 H1B 107.4
C3 C2 C1 112.2(3)
C3 C2 C10 110.7(3)
C1 C2 C10 110.5(3)
C3 C2 H2 107.8
C1 C2 H2 107.8
C10 C2 H2 107.8
O1 C3 C2 108.6(3)
O1 C3 H3A 110.0
C2 C3 H3A 110.0
O1 C3 H3B 110.0
C2 C3 H3B 110.0
H3A C3 H3B 108.3
O1 C4 C5 112.7(3)
O1 C4 H4A 109.1
C5 C4 H4A 109.1
O1 C4 H4B 109.1
C5 C4 H4B 109.1
H4A C4 H4B 107.8
O2 C5 C4 107.6(3)
O2 C5 H5A 110.2
C4 C5 H5A 110.2
O2 C5 H5B 110.2
C4 C5 H5B 110.2
H5A C5 H5B 108.5
O2 C6 C7 111.8(3)
O2 C6 H6A 109.3
C7 C6 H6A 109.3
O2 C6 H6B 109.3
C7 C6 H6B 109.3
H6A C6 H6B 107.9
O3 C7 C6 109.1(3)
O3 C7 H7A 109.9
C6 C7 H7A 109.9
O3 C7 H7B 109.9
C6 C7 H7B 109.9
H7A C7 H7B 108.3
O3 C8 C9 109.3(3)
O3 C8 H8A 109.8
C9 C8 H8A 109.8
O3 C8 H8B 109.8
C9 C8 H8B 109.8
H8A C8 H8B 108.3
O4 C9 C8 115.3(3)
O4 C9 H9A 108.4
C8 C9 H9A 108.4
O4 C9 H9B 108.4
C8 C9 H9B 108.4
H9A C9 H9B 107.5
O4 C10 C2 108.4(3)
O4 C10 H10A 110.0
C2 C10 H10A 110.0
O4 C10 H10B 110.0
C2 C10 H10B 110.0
H10A C10 H10B 108.4
Si1 C11 Sn1 129.00(19)
Si1 C11 H11A 105.0
Sn1 C11 H11A 105.0
Si1 C11 H11B 105.0
Sn1 C11 H11B 105.0
H11A C11 H11B 105.9
Si2 C12 Sn1 129.09(17)
Si2 C12 H12A 105.0
Sn1 C12 H12A 105.0
Si2 C12 H12B 105.0
Sn1 C12 H12B 105.0
H12A C12 H12B 105.9
Si1 C13 H13A 109.5
Si1 C13 H13B 109.5
H13A C13 H13B 109.5
Si1 C13 H13C 109.5
H13A C13 H13C 109.5
H13B C13 H13C 109.5
Si1 C14 H14A 109.5
Si1 C14 H14B 109.5
H14A C14 H14B 109.5
Si1 C14 H14C 109.5
H14A C14 H14C 109.5
H14B C14 H14C 109.5
Si2 C15 H15A 109.5
Si2 C15 H15B 109.5
H15A C15 H15B 109.5
Si2 C15 H15C 109.5
H15A C15 H15C 109.5
H15B C15 H15C 109.5
Si2 C16 H16A 109.5
Si2 C16 H16B 109.5
H16A C16 H16B 109.5
Si2 C16 H16C 109.5
H16A C16 H16C 109.5
H16B C16 H16C 109.5
C25 C21 C22 104.9(3)
C25 C21 Si1 128.8(3)
C22 C21 Si1 126.1(3)
C25 C21 Fe1 68.6(2)
C22 C21 Fe1 68.47(19)
Si1 C21 Fe1 130.57(19)
C23 C22 C21 109.4(3)
C23 C22 Fe1 68.8(2)
C21 C22 Fe1 70.5(2)
C23 C22 H22 125.3
C21 C22 H22 125.3
Fe1 C22 H22 126.9
C24 C23 C22 107.6(3)
C24 C23 Fe1 70.7(2)
C22 C23 Fe1 70.2(2)
C24 C23 H23 126.2
C22 C23 H23 126.2
Fe1 C23 H23 124.5
C23 C24 C25 107.9(3)
C23 C24 Fe1 68.9(2)
C25 C24 Fe1 69.6(2)
C23 C24 H24 126.0
C25 C24 H24 126.0
Fe1 C24 H24 127.1
C24 C25 C21 110.1(3)
C24 C25 Fe1 70.0(2)
C21 C25 Fe1 70.8(2)
C24 C25 H25 125.0
C21 C25 H25 125.0
Fe1 C25 H25 125.8
C27 C26 C30 105.3(3)
C27 C26 Si2 127.8(3)
C30 C26 Si2 126.8(3)
C27 C26 Fe1 68.7(2)
C30 C26 Fe1 68.3(2)
Si2 C26 Fe1 128.95(18)
C28 C27 C26 110.0(3)
C28 C27 Fe1 69.9(2)
C26 C27 Fe1 70.6(2)
C28 C27 H27 125.0
C26 C27 H27 125.0
Fe1 C27 H27 126.1
C27 C28 C29 106.8(3)
C27 C28 Fe1 69.6(2)
C29 C28 Fe1 69.0(2)
C27 C28 H28 126.6
C29 C28 H28 126.6
Fe1 C28 H28 126.3
C30 C29 C28 108.7(3)
C30 C29 Fe1 70.0(2)
C28 C29 Fe1 70.2(2)
C30 C29 H29 125.6
C28 C29 H29 125.6
Fe1 C29 H29 125.7
C29 C30 C26 109.2(3)
C29 C30 Fe1 69.6(2)
C26 C30 Fe1 70.7(2)
C29 C30 H30 125.4
C26 C30 H30 125.4
Fe1 C30 H30 125.8
C33 O11 C34 115.5(3)
C33 O11 Sn2 110.0(2)
C34 O11 Sn2 134.3(2)
C36 O12 C35 115.3(3)
C38 O13 C37 113.7(3)
C40 O14 C39 112.2(3)
C32 C31 Sn2 115.9(2)
C32 C31 H31A 108.3
Sn2 C31 H31A 108.3
C32 C31 H31B 108.3
Sn2 C31 H31B 108.3
H31A C31 H31B 107.4
C33 C32 C40 111.5(3)
C33 C32 C31 111.2(3)
C40 C32 C31 110.1(3)
C33 C32 H32 108.0
C40 C32 H32 108.0
C31 C32 H32 108.0
O11 C33 C32 108.8(3)
O11 C33 H33A 109.9
C32 C33 H33A 109.9
O11 C33 H33B 109.9
C32 C33 H33B 109.9
H33A C33 H33B 108.3
O11 C34 C35 112.3(3)
O11 C34 H34A 109.1
C35 C34 H34A 109.1
O11 C34 H34B 109.1
C35 C34 H34B 109.1
H34A C34 H34B 107.9
O12 C35 C34 107.8(4)
O12 C35 H35A 110.2
C34 C35 H35A 110.2
O12 C35 H35B 110.2
C34 C35 H35B 110.2
H35A C35 H35B 108.5
O12 C36 C37 116.4(3)
O12 C36 H36A 108.2
C37 C36 H36A 108.2
O12 C36 H36B 108.2
C37 C36 H36B 108.2
H36A C36 H36B 107.3
O13 C37 C36 110.9(4)
O13 C37 H37A 109.5
C36 C37 H37A 109.5
O13 C37 H37B 109.5
C36 C37 H37B 109.5
H37A C37 H37B 108.1
O13 C38 C39 111.9(4)
O13 C38 H38A 109.2
C39 C38 H38A 109.2
O13 C38 H38B 109.2
C39 C38 H38B 109.2
H38A C38 H38B 107.9
O14 C39 C38 113.3(4)
O14 C39 H39A 108.9
C38 C39 H39A 108.9
O14 C39 H39B 108.9
C38 C39 H39B 108.9
H39A C39 H39B 107.7
O14 C40 C32 109.3(3)
O14 C40 H40A 109.8
C32 C40 H40A 109.8
O14 C40 H40B 109.8
C32 C40 H40B 109.8
H40A C40 H40B 108.3
Si3 C41 Sn2 128.23(17)
Si3 C41 H41A 105.2
Sn2 C41 H41A 105.2
Si3 C41 H41B 105.2
Sn2 C41 H41B 105.2
H41A C41 H41B 106.0
Si4 C42 Sn2 126.63(18)
Si4 C42 H42A 105.7
Sn2 C42 H42A 105.7
Si4 C42 H42B 105.7
Sn2 C42 H42B 105.7
H42A C42 H42B 106.1
Si3 C43 H43A 109.5
Si3 C43 H43B 109.5
H43A C43 H43B 109.5
Si3 C43 H43C 109.5
H43A C43 H43C 109.5
H43B C43 H43C 109.5
Si3 C44 H44A 109.5
Si3 C44 H44B 109.5
H44A C44 H44B 109.5
Si3 C44 H44C 109.5
H44A C44 H44C 109.5
H44B C44 H44C 109.5
Si4 C45 H45A 109.5
Si4 C45 H45B 109.5
H45A C45 H45B 109.5
Si4 C45 H45C 109.5
H45A C45 H45C 109.5
H45B C45 H45C 109.5
Si4 C46 H46A 109.5
Si4 C46 H46B 109.5
H46A C46 H46B 109.5
Si4 C46 H46C 109.5
H46A C46 H46C 109.5
H46B C46 H46C 109.5
C55 C51 C52 105.6(3)
C55 C51 Si3 126.6(3)
C52 C51 Si3 127.8(3)
C55 C51 Fe2 69.29(19)
C52 C51 Fe2 68.09(18)
Si3 C51 Fe2 127.46(18)
C53 C52 C51 108.8(3)
C53 C52 Fe2 69.7(2)
C51 C52 Fe2 70.8(2)
C53 C52 H52 125.6
C51 C52 H52 125.6
Fe2 C52 H52 125.5
C54 C53 C52 108.5(3)
C54 C53 Fe2 70.3(2)
C52 C53 Fe2 69.62(19)
C54 C53 H53 125.7
C52 C53 H53 125.7
Fe2 C53 H53 125.9
C53 C54 C55 107.5(3)
C53 C54 Fe2 69.4(2)
C55 C54 Fe2 70.2(2)
C53 C54 H54 126.3
C55 C54 H54 126.3
Fe2 C54 H54 125.8
C54 C55 C51 109.6(3)
C54 C55 Fe2 69.3(2)
C51 C55 Fe2 70.3(2)
C54 C55 H55 125.2
C51 C55 H55 125.2
Fe2 C55 H55 126.8
C57 C56 C60 104.9(3)
C57 C56 Si4 127.6(2)
C60 C56 Si4 127.2(3)
C57 C56 Fe2 68.7(2)
C60 C56 Fe2 67.68(19)
Si4 C56 Fe2 132.02(19)
C58 C57 C56 109.6(3)
C58 C57 Fe2 69.1(2)
C56 C57 Fe2 70.8(2)
C58 C57 H57 125.2
C56 C57 H57 125.2
Fe2 C57 H57 126.5
C59 C58 C57 107.2(3)
C59 C58 Fe2 69.0(2)
C57 C58 Fe2 70.2(2)
C59 C58 H58 126.4
C57 C58 H58 126.4
Fe2 C58 H58 126.1
C60 C59 C58 108.2(3)
C60 C59 Fe2 70.3(2)
C58 C59 Fe2 70.1(2)
C60 C59 H59 125.9
C58 C59 H59 125.9
Fe2 C59 H59 125.3
C59 C60 C56 110.1(3)
C59 C60 Fe2 69.5(2)
C56 C60 Fe2 71.22(19)
C59 C60 H60 125.0
C56 C60 H60 125.0
Fe2 C60 H60 125.9

loop_
_geom_bond_atom_site_label_1
_geom_bond_atom_site_label_2
_geom_bond_distance
Fe1 C23 2.017(4)
Fe1 C29 2.026(3)
Fe1 C30 2.031(4)
Fe1 C25 2.035(3)
Fe1 C22 2.036(4)
Fe1 C27 2.038(4)
Fe1 C24 2.040(4)
Fe1 C28 2.041(4)
Fe1 C26 2.063(4)
Fe1 C21 2.063(3)
Sn1 C11 2.124(3)
Sn1 C12 2.126(3)
Sn1 C1 2.155(3)
Sn1 Cl1 2.4394(10)
Sn1 O1 2.629(2)
Si1 C11 1.854(3)
Si1 C21 1.854(3)
Si1 C13 1.859(3)
Si1 C14 1.869(3)
Si2 C12 1.849(3)
Si2 C26 1.850(3)
Si2 C15 1.870(4)
Si2 C16 1.872(3)
Fe2 C59 2.019(4)
Fe2 C60 2.028(4)
Fe2 C52 2.029(3)
Fe2 C53 2.029(3)
Fe2 C58 2.034(4)
Fe2 C54 2.041(4)
Fe2 C57 2.049(4)
Fe2 C55 2.052(4)
Fe2 C51 2.065(3)
Fe2 C56 2.076(3)
Sn2 C41 2.126(3)
Sn2 C42 2.129(3)
Sn2 C31 2.146(3)
Sn2 Cl2 2.4383(11)
Sn2 O11 2.739(2)
Si3 C51 1.851(3)
Si3 C41 1.855(3)
Si3 C44 1.865(4)
Si3 C43 1.868(4)
Si4 C56 1.838(4)
Si4 C42 1.851(3)
Si4 C45 1.862(3)
Si4 C46 1.867(3)
O1 C4 1.416(4)
O1 C3 1.435(3)
O2 C5 1.420(4)
O2 C6 1.421(4)
O3 C8 1.404(4)
O3 C7 1.413(4)
O4 C9 1.412(4)
O4 C10 1.413(4)
C1 C2 1.519(5)
C1 H1A 0.9700
C1 H1B 0.9700
C2 C3 1.494(5)
C2 C10 1.525(4)
C2 H2 0.9800
C3 H3A 0.9700
C3 H3B 0.9700
C4 C5 1.503(5)
C4 H4A 0.9700
C4 H4B 0.9700
C5 H5A 0.9700
C5 H5B 0.9700
C6 C7 1.506(5)
C6 H6A 0.9700
C6 H6B 0.9700
C7 H7A 0.9700
C7 H7B 0.9700
C8 C9 1.502(4)
C8 H8A 0.9700
C8 H8B 0.9700
C9 H9A 0.9700
C9 H9B 0.9700
C10 H10A 0.9700
C10 H10B 0.9700
C11 H11A 0.9700
C11 H11B 0.9700
C12 H12A 0.9700
C12 H12B 0.9700
C13 H13A 0.9600
C13 H13B 0.9600
C13 H13C 0.9600
C14 H14A 0.9600
C14 H14B 0.9600
C14 H14C 0.9600
C15 H15A 0.9600
C15 H15B 0.9600
C15 H15C 0.9600
C16 H16A 0.9600
C16 H16B 0.9600
C16 H16C 0.9600
C21 C25 1.421(5)
C21 C22 1.436(4)
C22 C23 1.417(5)
C22 H22 0.9300
C23 C24 1.403(4)
C23 H23 0.9300
C24 C25 1.409(4)
C24 H24 0.9300
C25 H25 0.9300
C26 C27 1.428(5)
C26 C30 1.431(4)
C27 C28 1.411(4)
C27 H27 0.9300
C28 C29 1.416(5)
C28 H28 0.9300
C29 C30 1.401(5)
C29 H29 0.9300
C30 H30 0.9300
O11 C33 1.420(4)
O11 C34 1.429(4)
O12 C36 1.400(4)
O12 C35 1.407(4)
O13 C38 1.404(4)
O13 C37 1.408(4)
O14 C40 1.416(4)
O14 C39 1.417(4)
C31 C32 1.537(5)
C31 H31A 0.9700
C31 H31B 0.9700
C32 C33 1.508(5)
C32 C40 1.518(5)
C32 H32 0.9800
C33 H33A 0.9700
C33 H33B 0.9700
C34 C35 1.471(5)
C34 H34A 0.9700
C34 H34B 0.9700
C35 H35A 0.9700
C35 H35B 0.9700
C36 C37 1.486(5)
C36 H36A 0.9700
C36 H36B 0.9700
C37 H37A 0.9700
C37 H37B 0.9700
C38 C39 1.486(5)
C38 H38A 0.9700
C38 H38B 0.9700
C39 H39A 0.9700
C39 H39B 0.9700
C40 H40A 0.9700
C40 H40B 0.9700
C41 H41A 0.9700
C41 H41B 0.9700
C42 H42A 0.9700
C42 H42B 0.9700
C43 H43A 0.9600
C43 H43B 0.9600
C43 H43C 0.9600
C44 H44A 0.9600
C44 H44B 0.9600
C44 H44C 0.9600
C45 H45A 0.9600
C45 H45B 0.9600
C45 H45C 0.9600
C46 H46A 0.9600
C46 H46B 0.9600
C46 H46C 0.9600
C51 C55 1.423(4)
C51 C52 1.437(4)
C52 C53 1.412(4)
C52 H52 0.9300
C53 C54 1.403(4)
C53 H53 0.9300
C54 C55 1.417(4)
C54 H54 0.9300
C55 H55 0.9300
C56 C57 1.427(4)
C56 C60 1.442(4)
C57 C58 1.422(4)
C57 H57 0.9300
C58 C59 1.418(5)
C58 H58 0.9300
C59 C60 1.390(5)
C59 H59 0.9300
C60 H60 0.9300

loop_
_geom_torsion_atom_site_label_1
_geom_torsion_atom_site_label_2
_geom_torsion_atom_site_label_3
_geom_torsion_atom_site_label_4
_geom_torsion
C11 Sn1 O1 C4 42.4(3)
C12 Sn1 O1 C4 -76.0(3)
C1 Sn1 O1 C4 162.7(3)
Cl1 Sn1 O1 C4 167.5(2)
C11 Sn1 O1 C3 -113.8(2)
C12 Sn1 O1 C3 127.8(2)
C1 Sn1 O1 C3 6.4(2)
Cl1 Sn1 O1 C3 11.3(3)
C11 Sn1 C1 C2 93.5(3)
C12 Sn1 C1 C2 -50.7(3)
Cl1 Sn1 C1 C2 -157.0(3)
O1 Sn1 C1 C2 21.7(3)
Sn1 C1 C2 C3 -50.3(4)
Sn1 C1 C2 C10 73.7(3)
C4 O1 C3 C2 165.7(3)
Sn1 O1 C3 C2 -32.3(3)
C1 C2 C3 O1 53.8(4)
C10 C2 C3 O1 -70.1(4)
C3 O1 C4 C5 -90.7(4)
Sn1 O1 C4 C5 113.8(3)
C6 O2 C5 C4 167.6(3)
O1 C4 C5 O2 -73.4(4)
C5 O2 C6 C7 -94.8(4)
C8 O3 C7 C6 -166.5(3)
O2 C6 C7 O3 67.0(4)
C7 O3 C8 C9 168.2(3)
C10 O4 C9 C8 -60.8(4)
O3 C8 C9 O4 -53.4(4)
C9 O4 C10 C2 179.8(3)
C3 C2 C10 O4 -55.5(3)
C1 C2 C10 O4 179.6(3)
C21 Si1 C11 Sn1 50.2(3)
C13 Si1 C11 Sn1 -71.8(2)
C14 Si1 C11 Sn1 167.74(19)
C12 Sn1 C11 Si1 -94.9(2)
C1 Sn1 C11 Si1 120.9(2)
Cl1 Sn1 C11 Si1 19.2(2)
O1 Sn1 C11 Si1 -173.9(2)
C26 Si2 C12 Sn1 -60.5(3)
C15 Si2 C12 Sn1 65.4(3)
C16 Si2 C12 Sn1 -176.7(2)
C11 Sn1 C12 Si2 63.5(3)
C1 Sn1 C12 Si2 -152.7(2)
Cl1 Sn1 C12 Si2 -52.2(2)
O1 Sn1 C12 Si2 141.9(2)
C11 Si1 C21 C25 -54.7(4)
C13 Si1 C21 C25 67.8(4)
C14 Si1 C21 C25 -172.5(3)
C11 Si1 C21 C22 131.0(3)
C13 Si1 C21 C22 -106.6(3)
C14 Si1 C21 C22 13.1(4)
C11 Si1 C21 Fe1 39.6(3)
C13 Si1 C21 Fe1 162.0(2)
C14 Si1 C21 Fe1 -78.3(3)
C23 Fe1 C21 C25 -80.0(2)
C29 Fe1 C21 C25 -159.4(3)
C30 Fe1 C21 C25 37.1(6)
C22 Fe1 C21 C25 -116.8(3)
C27 Fe1 C21 C25 118.8(2)
C24 Fe1 C21 C25 -36.64(19)
C28 Fe1 C21 C25 162.6(2)
C26 Fe1 C21 C25 76.0(3)
C23 Fe1 C21 C22 36.8(2)
C29 Fe1 C21 C22 -42.6(4)
C30 Fe1 C21 C22 153.9(5)
C25 Fe1 C21 C22 116.8(3)
C27 Fe1 C21 C22 -124.3(2)
C24 Fe1 C21 C22 80.2(2)
C28 Fe1 C21 C22 -80.5(2)
C26 Fe1 C21 C22 -167.2(2)
C23 Fe1 C21 Si1 156.5(3)
C29 Fe1 C21 Si1 77.1(4)
C30 Fe1 C21 Si1 -86.4(6)
C25 Fe1 C21 Si1 -123.5(3)
C22 Fe1 C21 Si1 119.7(4)
C27 Fe1 C21 Si1 -4.6(3)
C24 Fe1 C21 Si1 -160.1(3)
C28 Fe1 C21 Si1 39.1(3)
C26 Fe1 C21 Si1 -47.5(3)
C25 C21 C22 C23 1.3(4)
Si1 C21 C22 C23 176.8(3)
Fe1 C21 C22 C23 -58.0(3)
C25 C21 C22 Fe1 59.3(2)
Si1 C21 C22 Fe1 -125.3(3)
C29 Fe1 C22 C23 -78.4(3)
C30 Fe1 C22 C23 -44.8(4)
C25 Fe1 C22 C23 82.1(2)
C27 Fe1 C22 C23 -161.2(2)
C24 Fe1 C22 C23 38.3(2)
C28 Fe1 C22 C23 -121.2(2)
C26 Fe1 C22 C23 166.0(5)
C21 Fe1 C22 C23 121.0(3)
C23 Fe1 C22 C21 -121.0(3)
C29 Fe1 C22 C21 160.6(2)
C30 Fe1 C22 C21 -165.8(3)
C25 Fe1 C22 C21 -38.9(2)
C27 Fe1 C22 C21 77.8(2)
C24 Fe1 C22 C21 -82.7(2)
C28 Fe1 C22 C21 117.8(2)
C26 Fe1 C22 C21 45.1(7)
C21 C22 C23 C24 -2.1(4)
Fe1 C22 C23 C24 -61.1(3)
C21 C22 C23 Fe1 59.0(2)
C29 Fe1 C23 C24 -125.0(2)
C30 Fe1 C23 C24 -83.9(2)
C25 Fe1 C23 C24 37.3(2)
C22 Fe1 C23 C24 117.8(3)
C27 Fe1 C23 C24 175.1(4)
C28 Fe1 C23 C24 -164.5(2)
C26 Fe1 C23 C24 -54.7(4)
C21 Fe1 C23 C24 81.0(2)
C29 Fe1 C23 C22 117.1(2)
C30 Fe1 C23 C22 158.2(2)
C25 Fe1 C23 C22 -80.5(2)
C27 Fe1 C23 C22 57.3(5)
C24 Fe1 C23 C22 -117.8(3)
C28 Fe1 C23 C22 77.6(3)
C26 Fe1 C23 C22 -172.5(3)
C21 Fe1 C23 C22 -36.9(2)
C22 C23 C24 C25 2.1(4)
Fe1 C23 C24 C25 -58.8(3)
C22 C23 C24 Fe1 60.8(3)
C29 Fe1 C24 C23 71.4(3)
C30 Fe1 C24 C23 112.2(2)
C25 Fe1 C24 C23 -119.7(3)
C22 Fe1 C24 C23 -38.7(2)
C27 Fe1 C24 C23 -176.2(3)
C28 Fe1 C24 C23 40.9(6)
C26 Fe1 C24 C23 154.4(2)
C21 Fe1 C24 C23 -83.0(2)
C23 Fe1 C24 C25 119.7(3)
C29 Fe1 C24 C25 -168.9(2)
C30 Fe1 C24 C25 -128.1(2)
C22 Fe1 C24 C25 81.0(2)
C27 Fe1 C24 C25 -56.5(4)
C28 Fe1 C24 C25 160.7(4)
C26 Fe1 C24 C25 -85.9(2)
C21 Fe1 C24 C25 36.8(2)
C23 C24 C25 C21 -1.3(4)
Fe1 C24 C25 C21 -59.6(3)
C23 C24 C25 Fe1 58.4(3)
C22 C21 C25 C24 -0.1(4)
Si1 C21 C25 C24 -175.3(3)
Fe1 C21 C25 C24 59.1(2)
C22 C21 C25 Fe1 -59.2(2)
Si1 C21 C25 Fe1 125.6(3)
C23 Fe1 C25 C24 -37.3(2)
C29 Fe1 C25 C24 30.5(6)
C30 Fe1 C25 C24 70.4(3)
C22 Fe1 C25 C24 -81.6(2)
C27 Fe1 C25 C24 156.9(2)
C28 Fe1 C25 C24 -162.9(4)
C26 Fe1 C25 C24 113.5(2)
C21 Fe1 C25 C24 -120.9(3)
C23 Fe1 C25 C21 83.6(2)
C29 Fe1 C25 C21 151.4(4)
C30 Fe1 C25 C21 -168.7(2)
C22 Fe1 C25 C21 39.28(19)
C27 Fe1 C25 C21 -82.1(2)
C24 Fe1 C25 C21 120.9(3)
C28 Fe1 C25 C21 -42.0(5)
C26 Fe1 C25 C21 -125.6(2)
C12 Si2 C26 C27 -11.9(4)
C15 Si2 C26 C27 -138.4(3)
C16 Si2 C26 C27 104.7(3)
C12 Si2 C26 C30 170.9(3)
C15 Si2 C26 C30 44.4(4)
C16 Si2 C26 C30 -72.6(3)
C12 Si2 C26 Fe1 80.2(3)
C15 Si2 C26 Fe1 -46.3(3)
C16 Si2 C26 Fe1 -163.3(2)
C23 Fe1 C26 C27 -159.2(3)
C29 Fe1 C26 C27 -80.4(2)
C30 Fe1 C26 C27 -117.4(3)
C25 Fe1 C26 C27 119.4(2)
C22 Fe1 C26 C27 41.0(6)
C24 Fe1 C26 C27 162.96(19)
C28 Fe1 C26 C27 -36.58(19)
C21 Fe1 C26 C27 77.1(2)
C23 Fe1 C26 C30 -41.8(4)
C29 Fe1 C26 C30 37.0(2)
C25 Fe1 C26 C30 -123.2(2)
C22 Fe1 C26 C30 158.4(5)
C27 Fe1 C26 C30 117.4(3)
C24 Fe1 C26 C30 -79.6(2)
C28 Fe1 C26 C30 80.8(2)
C21 Fe1 C26 C30 -165.4(2)
C23 Fe1 C26 Si2 78.7(4)
C29 Fe1 C26 Si2 157.6(3)
C30 Fe1 C26 Si2 120.5(4)
C25 Fe1 C26 Si2 -2.7(3)
C22 Fe1 C26 Si2 -81.1(6)
C27 Fe1 C26 Si2 -122.0(3)
C24 Fe1 C26 Si2 40.9(3)
C28 Fe1 C26 Si2 -158.6(3)
C21 Fe1 C26 Si2 -44.9(3)
C30 C26 C27 C28 0.1(4)
Si2 C26 C27 C28 -177.6(3)
Fe1 C26 C27 C28 58.9(3)
C30 C26 C27 Fe1 -58.8(2)
Si2 C26 C27 Fe1 123.5(3)
C23 Fe1 C27 C28 26.6(6)
C29 Fe1 C27 C28 -38.4(2)
C30 Fe1 C27 C28 -82.1(2)
C25 Fe1 C27 C28 157.6(2)
C22 Fe1 C27 C28 70.8(3)
C24 Fe1 C27 C28 -161.6(3)
C26 Fe1 C27 C28 -121.0(3)
C21 Fe1 C27 C28 114.1(2)
C23 Fe1 C27 C26 147.6(4)
C29 Fe1 C27 C26 82.6(2)
C30 Fe1 C27 C26 38.86(18)
C25 Fe1 C27 C26 -81.4(2)
C22 Fe1 C27 C26 -168.18(18)
C24 Fe1 C27 C26 -40.6(4)
C28 Fe1 C27 C26 121.0(3)
C21 Fe1 C27 C26 -124.9(2)
C26 C27 C28 C29 0.0(4)
Fe1 C27 C28 C29 59.3(3)
C26 C27 C28 Fe1 -59.3(3)
C23 Fe1 C28 C27 -170.6(2)
C29 Fe1 C28 C27 118.2(3)
C30 Fe1 C28 C27 80.9(2)
C25 Fe1 C28 C27 -55.4(5)
C22 Fe1 C28 C27 -128.6(2)
C24 Fe1 C28 C27 158.8(4)
C26 Fe1 C28 C27 36.8(2)
C21 Fe1 C28 C27 -85.9(2)
C23 Fe1 C28 C29 71.2(3)
C30 Fe1 C28 C29 -37.3(2)
C25 Fe1 C28 C29 -173.5(3)
C22 Fe1 C28 C29 113.3(2)
C27 Fe1 C28 C29 -118.2(3)
C24 Fe1 C28 C29 40.6(6)
C26 Fe1 C28 C29 -81.4(2)
C21 Fe1 C28 C29 155.9(2)
C27 C28 C29 C30 -0.1(4)
Fe1 C28 C29 C30 59.6(3)
C27 C28 C29 Fe1 -59.7(2)
C23 Fe1 C29 C30 115.0(2)
C25 Fe1 C29 C30 52.6(6)
C22 Fe1 C29 C30 156.4(2)
C27 Fe1 C29 C30 -81.5(2)
C24 Fe1 C29 C30 75.7(3)
C28 Fe1 C29 C30 -119.6(3)
C26 Fe1 C29 C30 -37.5(2)
C21 Fe1 C29 C30 -173.4(3)
C23 Fe1 C29 C28 -125.4(2)
C30 Fe1 C29 C28 119.6(3)
C25 Fe1 C29 C28 172.2(4)
C22 Fe1 C29 C28 -84.0(3)
C27 Fe1 C29 C28 38.1(2)
C24 Fe1 C29 C28 -164.7(2)
C26 Fe1 C29 C28 82.1(2)
C21 Fe1 C29 C28 -53.8(4)
C28 C29 C30 C26 0.1(4)
Fe1 C29 C30 C26 59.9(3)
C28 C29 C30 Fe1 -59.8(3)
C27 C26 C30 C29 -0.1(4)
Si2 C26 C30 C29 177.6(3)
Fe1 C26 C30 C29 -59.2(3)
C27 C26 C30 Fe1 59.1(2)
Si2 C26 C30 Fe1 -123.2(3)
C23 Fe1 C30 C29 -79.9(3)
C25 Fe1 C30 C29 -161.7(2)
C22 Fe1 C30 C29 -48.8(4)
C27 Fe1 C30 C29 81.4(2)
C24 Fe1 C30 C29 -122.1(2)
C28 Fe1 C30 C29 37.6(2)
C26 Fe1 C30 C29 120.1(3)
C21 Fe1 C30 C29 169.1(5)
C23 Fe1 C30 C26 160.0(2)
C29 Fe1 C30 C26 -120.1(3)
C25 Fe1 C30 C26 78.3(3)
C22 Fe1 C30 C26 -168.9(3)
C27 Fe1 C30 C26 -38.7(2)
C24 Fe1 C30 C26 117.8(2)
C28 Fe1 C30 C26 -82.5(2)
C21 Fe1 C30 C26 49.0(7)
C41 Sn2 O11 C33 -108.6(2)
C42 Sn2 O11 C33 129.3(2)
C31 Sn2 O11 C33 7.0(2)
Cl2 Sn2 O11 C33 30.5(3)
C41 Sn2 O11 C34 75.2(3)
C42 Sn2 O11 C34 -47.0(3)
C31 Sn2 O11 C34 -169.2(3)
Cl2 Sn2 O11 C34 -145.8(3)
C41 Sn2 C31 C32 48.9(3)
C42 Sn2 C31 C32 -98.0(3)
Cl2 Sn2 C31 C32 154.0(3)
O11 Sn2 C31 C32 -33.3(3)
Sn2 C31 C32 C33 61.0(4)
Sn2 C31 C32 C40 -63.0(4)
C34 O11 C33 C32 -163.0(3)
Sn2 O11 C33 C32 20.0(3)
C40 C32 C33 O11 74.4(4)
C31 C32 C33 O11 -48.8(4)
C33 O11 C34 C35 88.7(4)
Sn2 O11 C34 C35 -95.2(4)
C36 O12 C35 C34 -173.3(3)
O11 C34 C35 O12 63.0(4)
C35 O12 C36 C37 54.4(5)
C38 O13 C37 C36 -164.3(3)
O12 C36 C37 O13 47.3(5)
C37 O13 C38 C39 172.4(4)
C40 O14 C39 C38 94.4(4)
O13 C38 C39 O14 -67.4(5)
C39 O14 C40 C32 -171.5(3)
C33 C32 C40 O14 68.0(4)
C31 C32 C40 O14 -168.2(3)
C51 Si3 C41 Sn2 63.5(2)
C44 Si3 C41 Sn2 -62.1(2)
C43 Si3 C41 Sn2 -179.6(2)
C42 Sn2 C41 Si3 -57.5(3)
C31 Sn2 C41 Si3 158.5(2)
Cl2 Sn2 C41 Si3 57.5(2)
O11 Sn2 C41 Si3 -134.8(2)
C56 Si4 C42 Sn2 -58.0(3)
C45 Si4 C42 Sn2 63.4(3)
C46 Si4 C42 Sn2 -178.3(2)
C41 Sn2 C42 Si4 89.3(2)
C31 Sn2 C42 Si4 -126.5(2)
Cl2 Sn2 C42 Si4 -24.4(2)
O11 Sn2 C42 Si4 174.5(2)
C41 Si3 C51 C55 3.0(4)
C44 Si3 C51 C55 130.3(3)
C43 Si3 C51 C55 -112.7(3)
C41 Si3 C51 C52 -177.8(3)
C44 Si3 C51 C52 -50.5(4)
C43 Si3 C51 C52 66.5(3)
C41 Si3 C51 Fe2 -87.8(2)
C44 Si3 C51 Fe2 39.5(3)
C43 Si3 C51 Fe2 156.5(2)
C59 Fe2 C51 C55 160.5(3)
C60 Fe2 C51 C55 -41.4(6)
C52 Fe2 C51 C55 117.5(3)
C53 Fe2 C51 C55 80.0(2)
C58 Fe2 C51 C55 -162.4(2)
C54 Fe2 C51 C55 36.61(19)
C57 Fe2 C51 C55 -118.7(2)
C56 Fe2 C51 C55 -76.8(2)
C59 Fe2 C51 C52 43.0(4)
C60 Fe2 C51 C52 -158.9(5)
C53 Fe2 C51 C52 -37.5(2)
C58 Fe2 C51 C52 80.1(2)
C54 Fe2 C51 C52 -80.9(2)
C57 Fe2 C51 C52 123.9(2)
C55 Fe2 C51 C52 -117.5(3)
C56 Fe2 C51 C52 165.7(2)
C59 Fe2 C51 Si3 -78.6(4)
C60 Fe2 C51 Si3 79.5(6)
C52 Fe2 C51 Si3 -121.7(3)
C53 Fe2 C51 Si3 -159.1(3)
C58 Fe2 C51 Si3 -41.6(3)
C54 Fe2 C51 Si3 157.5(3)
C57 Fe2 C51 Si3 2.2(3)
C55 Fe2 C51 Si3 120.9(3)
C56 Fe2 C51 Si3 44.1(3)
C55 C51 C52 C53 0.0(4)
Si3 C51 C52 C53 -179.3(3)
Fe2 C51 C52 C53 59.5(2)
C55 C51 C52 Fe2 -59.5(2)
Si3 C51 C52 Fe2 121.2(3)
C59 Fe2 C52 C53 80.5(2)
C60 Fe2 C52 C53 49.5(4)
C58 Fe2 C52 C53 123.2(2)
C54 Fe2 C52 C53 -37.28(19)
C57 Fe2 C52 C53 163.1(2)
C55 Fe2 C52 C53 -81.1(2)
C51 Fe2 C52 C53 -119.5(3)
C56 Fe2 C52 C53 -167.6(5)
C59 Fe2 C52 C51 -160.0(2)
C60 Fe2 C52 C51 169.0(3)
C53 Fe2 C52 C51 119.5(3)
C58 Fe2 C52 C51 -117.3(2)
C54 Fe2 C52 C51 82.2(2)
C57 Fe2 C52 C51 -77.4(2)
C55 Fe2 C52 C51 38.41(18)
C56 Fe2 C52 C51 -48.1(6)
C51 C52 C53 C54 -0.5(4)
Fe2 C52 C53 C54 59.7(3)
C51 C52 C53 Fe2 -60.2(2)
C59 Fe2 C53 C54 125.3(2)
C60 Fe2 C53 C54 84.3(2)
C52 Fe2 C53 C54 -119.6(3)
C58 Fe2 C53 C54 165.5(2)
C57 Fe2 C53 C54 -170.4(4)
C55 Fe2 C53 C54 -38.09(19)
C51 Fe2 C53 C54 -81.7(2)
C56 Fe2 C53 C54 53.1(4)
C59 Fe2 C53 C52 -115.1(2)
C60 Fe2 C53 C52 -156.1(2)
C58 Fe2 C53 C52 -74.9(2)
C54 Fe2 C53 C52 119.6(3)
C57 Fe2 C53 C52 -50.8(5)
C55 Fe2 C53 C52 81.5(2)
C51 Fe2 C53 C52 37.8(2)
C56 Fe2 C53 C52 172.6(3)
C52 C53 C54 C55 0.8(4)
Fe2 C53 C54 C55 60.1(2)
C52 C53 C54 Fe2 -59.3(2)
C59 Fe2 C54 C53 -71.7(3)
C60 Fe2 C54 C53 -112.9(2)
C52 Fe2 C54 C53 37.63(19)
C58 Fe2 C54 C53 -39.1(5)
C57 Fe2 C54 C53 172.7(3)
C55 Fe2 C54 C53 118.5(3)
C51 Fe2 C54 C53 81.9(2)
C56 Fe2 C54 C53 -155.8(2)
C59 Fe2 C54 C55 169.9(2)
C60 Fe2 C54 C55 128.6(2)
C52 Fe2 C54 C55 -80.9(2)
C53 Fe2 C54 C55 -118.5(3)
C58 Fe2 C54 C55 -157.6(4)
C57 Fe2 C54 C55 54.2(4)
C51 Fe2 C54 C55 -36.56(19)
C56 Fe2 C54 C55 85.7(2)
C53 C54 C55 C51 -0.8(4)
Fe2 C54 C55 C51 58.8(3)
C53 C54 C55 Fe2 -59.6(3)
C52 C51 C55 C54 0.4(4)
Si3 C51 C55 C54 179.8(3)
Fe2 C51 C55 C54 -58.3(2)
C52 C51 C55 Fe2 58.7(2)
Si3 C51 C55 Fe2 -121.9(3)
C59 Fe2 C55 C54 -29.2(6)
C60 Fe2 C55 C54 -71.0(2)
C52 Fe2 C55 C54 82.1(2)
C53 Fe2 C55 C54 37.9(2)
C58 Fe2 C55 C54 161.8(3)
C57 Fe2 C55 C54 -157.5(2)
C51 Fe2 C55 C54 121.1(3)
C56 Fe2 C55 C54 -114.1(2)
C59 Fe2 C55 C51 -150.3(5)
C60 Fe2 C55 C51 167.94(19)
C52 Fe2 C55 C51 -39.02(18)
C53 Fe2 C55 C51 -83.2(2)
C58 Fe2 C55 C51 40.7(4)
C54 Fe2 C55 C51 -121.1(3)
C57 Fe2 C55 C51 81.4(2)
C56 Fe2 C55 C51 124.8(2)
C42 Si4 C56 C57 67.1(4)
C45 Si4 C56 C57 -54.5(4)
C46 Si4 C56 C57 -172.1(3)
C42 Si4 C56 C60 -119.8(3)
C45 Si4 C56 C60 118.6(3)
C46 Si4 C56 C60 1.0(4)
C42 Si4 C56 Fe2 -27.4(3)
C45 Si4 C56 Fe2 -148.9(2)
C46 Si4 C56 Fe2 93.5(2)
C59 Fe2 C56 C57 80.9(2)
C60 Fe2 C56 C57 117.2(3)
C52 Fe2 C56 C57 -37.2(6)
C53 Fe2 C56 C57 161.4(3)
C58 Fe2 C56 C57 36.89(19)
C54 Fe2 C56 C57 -161.51(19)
C55 Fe2 C56 C57 -117.8(2)
C51 Fe2 C56 C57 -75.4(2)
C59 Fe2 C56 C60 -36.4(2)
C52 Fe2 C56 C60 -154.4(5)
C53 Fe2 C56 C60 44.2(4)
C58 Fe2 C56 C60 -80.4(2)
C54 Fe2 C56 C60 81.2(2)
C57 Fe2 C56 C60 -117.2(3)
C55 Fe2 C56 C60 125.0(2)
C51 Fe2 C56 C60 167.3(2)
C59 Fe2 C56 Si4 -157.1(3)
C60 Fe2 C56 Si4 -120.7(4)
C52 Fe2 C56 Si4 84.9(6)
C53 Fe2 C56 Si4 -76.6(4)
C58 Fe2 C56 Si4 158.9(3)
C54 Fe2 C56 Si4 -39.5(3)
C57 Fe2 C56 Si4 122.1(3)
C55 Fe2 C56 Si4 4.3(3)
C51 Fe2 C56 Si4 46.6(3)
C60 C56 C57 C58 0.0(4)
Si4 C56 C57 C58 174.4(3)
Fe2 C56 C57 C58 -58.3(3)
C60 C56 C57 Fe2 58.3(2)
Si4 C56 C57 Fe2 -127.4(3)
C59 Fe2 C57 C58 38.3(2)
C60 Fe2 C57 C58 81.8(2)
C52 Fe2 C57 C58 -70.5(3)
C53 Fe2 C57 C58 -31.4(5)
C54 Fe2 C57 C58 164.6(3)
C55 Fe2 C57 C58 -156.4(2)
C51 Fe2 C57 C58 -113.4(2)
C56 Fe2 C57 C58 120.9(3)
C59 Fe2 C57 C56 -82.6(2)
C60 Fe2 C57 C56 -39.14(19)
C52 Fe2 C57 C56 168.60(19)
C53 Fe2 C57 C56 -152.3(4)
C58 Fe2 C57 C56 -120.9(3)
C54 Fe2 C57 C56 43.7(4)
C55 Fe2 C57 C56 82.7(2)
C51 Fe2 C57 C56 125.7(2)
C56 C57 C58 C59 0.1(4)
Fe2 C57 C58 C59 -59.2(3)
C56 C57 C58 Fe2 59.3(3)
C60 Fe2 C58 C59 37.5(2)
C52 Fe2 C58 C59 -113.4(2)
C53 Fe2 C58 C59 -72.4(3)
C54 Fe2 C58 C59 -43.1(5)
C57 Fe2 C58 C59 118.4(3)
C55 Fe2 C58 C59 175.0(3)
C51 Fe2 C58 C59 -155.8(2)
C56 Fe2 C58 C59 81.8(2)
C59 Fe2 C58 C57 -118.4(3)
C60 Fe2 C58 C57 -80.9(2)
C52 Fe2 C58 C57 128.2(2)
C53 Fe2 C58 C57 169.2(2)
C54 Fe2 C58 C57 -161.5(4)
C55 Fe2 C58 C57 56.6(4)
C51 Fe2 C58 C57 85.8(2)
C56 Fe2 C58 C57 -36.63(19)
C57 C58 C59 C60 -0.2(4)
Fe2 C58 C59 C60 -60.2(3)
C57 C58 C59 Fe2 60.0(3)
C52 Fe2 C59 C60 -157.9(2)
C53 Fe2 C59 C60 -116.2(2)
C58 Fe2 C59 C60 118.9(3)
C54 Fe2 C59 C60 -76.8(3)
C57 Fe2 C59 C60 80.7(2)
C55 Fe2 C59 C60 -54.4(6)
C51 Fe2 C59 C60 171.7(3)
C56 Fe2 C59 C60 37.2(2)
C60 Fe2 C59 C58 -118.9(3)
C52 Fe2 C59 C58 83.2(2)
C53 Fe2 C59 C58 124.9(2)
C54 Fe2 C59 C58 164.3(2)
C57 Fe2 C59 C58 -38.2(2)
C55 Fe2 C59 C58 -173.3(4)
C51 Fe2 C59 C58 52.8(4)
C56 Fe2 C59 C58 -81.7(2)
C58 C59 C60 C56 0.2(4)
Fe2 C59 C60 C56 -59.9(3)
C58 C59 C60 Fe2 60.1(3)
C57 C56 C60 C59 -0.2(4)
Si4 C56 C60 C59 -174.5(3)
Fe2 C56 C60 C59 58.8(3)
C57 C56 C60 Fe2 -59.0(2)
Si4 C56 C60 Fe2 126.6(3)
C52 Fe2 C60 C59 45.2(4)
C53 Fe2 C60 C59 79.4(3)
C58 Fe2 C60 C59 -38.2(2)
C54 Fe2 C60 C59 121.9(2)
C57 Fe2 C60 C59 -82.3(2)
C55 Fe2 C60 C59 161.9(2)
C51 Fe2 C60 C59 -165.1(5)
C56 Fe2 C60 C59 -120.9(3)
C59 Fe2 C60 C56 120.9(3)
C52 Fe2 C60 C56 166.1(3)
C53 Fe2 C60 C56 -159.7(2)
C58 Fe2 C60 C56 82.7(2)
C54 Fe2 C60 C56 -117.2(2)
C57 Fe2 C60 C56 38.6(2)
C55 Fe2 C60 C56 -77.1(3)
C51 Fe2 C60 C56 -44.2(7)
